data_4029946
loop_
_publ_author_name
'Pappenfus, Ted M.'
'Seidenkranz, Daniel T.'
'Lovander, Matthew D.'
'Beck, Travis L.'
'Karels, Brandon J.'
'Ogawa, Katsu'
'Janzen, Daron E.'

_publ_section_title
;
 Synthesis and Electronic Properties of Oxidized
 Benzo[1,2-b:4,5-b']dithiophenes.
;
_journal_issue 19
_journal_name_full 'The Journal of organic chemistry'
_journal_page_first 9408
_journal_page_last 9412
_journal_paper_doi 10.1021/jo5017585
_journal_volume 79
_journal_year 2014
_chemical_formula_moiety 'C26 H36 Br2 O6 S2'
_chemical_formula_sum 'C26 H36 Br2 O6 S2'
_chemical_formula_weight 668.49
_space_group_IT_number 14
_symmetry_cell_setting monoclinic
_symmetry_Int_Tables_number 14
_symmetry_space_group_name_Hall '-P 2ybc'
_symmetry_space_group_name_H-M 'P 1 21/c 1'
_atom_sites_solution_hydrogens geom
_atom_sites_solution_primary direct
_atom_sites_solution_secondary difmap
_cell_angle_alpha 90.0000
_cell_angle_beta 99.659(7)
_cell_angle_gamma 90.0000
_cell_formula_units_Z 2
_cell_length_a 8.0141(13)
_cell_length_b 25.471(5)
_cell_length_c 7.4012(12)
_cell_measurement_reflns_used 11363
_cell_measurement_temperature 213
_cell_measurement_theta_max 27.52
_cell_measurement_theta_min 3.04
_cell_volume 1489.4(5)
_computing_cell_refinement 'CrystalClear-SM Expert 2.0 r13'
_computing_data_collection 'CrystalClear-SM Expert 2.0 r13 (Rigaku, 2011)'
_computing_data_reduction 'CrystalClear-SM Expert 2.0 r13'
_computing_molecular_graphics 'CrystalStructure 4.0'
_computing_publication_material 'CrystalStructure 4.0 (Rigaku, 2010)'
_computing_structure_refinement 'SHELXL97 (Sheldrick, 2008)'
_computing_structure_solution 'SIR92 (Altomare, et al., 1994)'
_diffrn_ambient_temperature 213
_diffrn_detector_area_resol_mean 6.827
_diffrn_measured_fraction_theta_full 0.996
_diffrn_measured_fraction_theta_max 0.996
_diffrn_measurement_device_type 'Rigaku XtaLAB mini'
_diffrn_measurement_method \w
_diffrn_radiation_type 'Mo K\a'
_diffrn_radiation_wavelength 0.71075
_diffrn_reflns_av_R_equivalents 0.0599
_diffrn_reflns_limit_h_max 10
_diffrn_reflns_limit_h_min -10
_diffrn_reflns_limit_k_max 32
_diffrn_reflns_limit_k_min -32
_diffrn_reflns_limit_l_max 9
_diffrn_reflns_limit_l_min -9
_diffrn_reflns_number 14078
_diffrn_reflns_theta_full 27.49
_diffrn_reflns_theta_max 27.49
_diffrn_standards_number 0
_exptl_absorpt_coefficient_mu 2.906
_exptl_absorpt_correction_T_max 0.647
_exptl_absorpt_correction_T_min 0.337
_exptl_absorpt_correction_type multi-scan
_exptl_absorpt_process_details 'REQAB (Rigaku, 1998)'
_exptl_crystal_colour Yellow
_exptl_crystal_density_diffrn 1.491
_exptl_crystal_density_method 'not measured'
_exptl_crystal_description Platelet
_exptl_crystal_F_000 684.00
_exptl_crystal_size_max 0.780
_exptl_crystal_size_mid 0.330
_exptl_crystal_size_min 0.150
_refine_diff_density_max 0.620
_refine_diff_density_min -0.430
_refine_ls_extinction_method none
_refine_ls_goodness_of_fit_ref 1.199
_refine_ls_hydrogen_treatment constr
_refine_ls_number_parameters 190
_refine_ls_number_reflns 3412
_refine_ls_number_restraints 14
_refine_ls_R_factor_gt 0.0673
_refine_ls_shift/su_max 0.001
_refine_ls_structure_factor_coef Fsqd
_refine_ls_weighting_details 'w = 1/[\s^2^(Fo^2^)+(0.0211P)^2^+3.5796P] where P=(Fo^2^+2Fc^2^)/3'
_refine_ls_weighting_scheme calc
_refine_ls_wR_factor_ref 0.1428
_reflns_number_gt 2682
_reflns_number_total 3412
_reflns_threshold_expression F^2^>2.0\s(F^2^)
_cod_data_source_file jo5017585_si_004.cif
_cod_data_source_block User-defined
_cod_depositor_comments 'Adding full bibliography for 4029945--4029947.cif.'
_cod_database_code 4029946

loop_
_symmetry_equiv_pos_site_id
_symmetry_equiv_pos_as_xyz
1 +X,+Y,+Z
2 -X,1/2+Y,1/2-Z
3 -X,-Y,-Z
4 +X,1/2-Y,1/2+Z

loop_
_atom_site_label
_atom_site_type_symbol
_atom_site_fract_x
_atom_site_fract_y
_atom_site_fract_z
_atom_site_U_iso_or_equiv
_atom_site_adp_type
_atom_site_occupancy
_atom_site_symmetry_multiplicity
_atom_site_calc_flag
_atom_site_refinement_flags
Br1 Br 1.05227(6) 0.95536(3) -0.29593(7) 0.0618(3) Uani 1.0 4 d .
S1 S 0.75243(14) 1.03044(6) -0.26108(16) 0.0483(4) Uani 1.0 4 d .
O1 O 0.8571(5) 1.07401(16) -0.1942(6) 0.0601(10) Uani 1.0 4 d .
O2 O 0.6793(5) 1.02922(17) -0.4517(5) 0.0615(11) Uani 1.0 4 d .
O3 O 0.5647(5) 0.90337(14) 0.1774(5) 0.0519(9) Uani 1.0 4 d .
C1 C 0.8599(6) 0.9701(3) -0.1960(7) 0.0491(13) Uani 1.0 4 d .
C2 C 0.7874(6) 0.9433(3) -0.0764(7) 0.0474(12) Uani 1.0 4 d .
C3 C 0.6371(6) 0.9693(2) -0.0297(7) 0.0429(11) Uani 1.0 4 d .
C4 C 0.5979(6) 1.0174(2) -0.1189(6) 0.0412(11) Uani 1.0 4 d .
C5 C 0.5357(6) 0.9510(2) 0.0946(6) 0.0420(11) Uani 1.0 4 d .
C6 C 0.6819(10) 0.9036(3) 0.3528(10) 0.070(2) Uani 0.908(6) 4 d .
C6' C 0.550(10) 0.896(3) 0.313(9) 0.070(2) Uani 0.092(6) 4 d .
C7 C 0.7068(15) 0.8467(4) 0.4176(14) 0.107(4) Uani 0.908(6) 4 d .
C7' C 0.626(10) 0.842(3) 0.374(9) 0.107(4) Uani 0.092(6) 4 d .
C8 C 0.5460(16) 0.8231(4) 0.4607(16) 0.128(5) Uani 0.908(6) 4 d .
C8' C 0.630(12) 0.836(3) 0.578(10) 0.128(5) Uani 0.092(6) 4 d .
C9 C 0.4980(15) 0.8408(5) 0.6434(16) 0.111(4) Uani 0.908(6) 4 d .
C9' C 0.553(10) 0.882(4) 0.669(10) 0.111(4) Uani 0.092(6) 4 d .
C10 C 0.345(3) 0.8157(6) 0.683(2) 0.174(7) Uani 0.908(6) 4 d .
C10' C 0.370(10) 0.880(5) 0.650(12) 0.174(7) Uani 0.092(6) 4 d .
C11 C 0.2978(19) 0.8266(6) 0.8647(18) 0.166(6) Uani 0.908(6) 4 d .
C11' C 0.281(12) 0.863(5) 0.466(14) 0.166(6) Uani 0.092(6) 4 d .
C12 C 0.796(3) 0.8139(5) 0.2874(19) 0.191(8) Uani 0.908(6) 4 d .
C12' C 0.802(13) 0.836(5) 0.319(14) 0.191(8) Uani 0.092(6) 4 d .
C13 C 0.922(3) 0.7837(12) 0.327(4) 0.365(19) Uani 0.908(6) 4 d .
C13' C 0.946(11) 0.837(12) 0.42(3) 0.365(19) Uani 0.092(6) 4 d .
H2 H 0.8283 0.9109 -0.0267 0.0569 Uiso 1.0 4 calc R
H6A H 0.6348 0.9245 0.4435 0.0839 Uiso 0.908(6) 4 calc R
H6B H 0.7905 0.9190 0.3369 0.0839 Uiso 0.908(6) 4 calc R
H6C H 0.4291 0.8964 0.3216 0.0839 Uiso 0.092(6) 4 calc R
H6D H 0.6062 0.9237 0.3927 0.0839 Uiso 0.092(6) 4 calc R
H7A H 0.7863 0.8481 0.5354 0.1290 Uiso 0.908(6) 4 calc R
H7B H 0.5510 0.8151 0.3100 0.1290 Uiso 0.092(6) 4 calc R
H8A H 0.5576 0.7848 0.4624 0.1542 Uiso 0.908(6) 4 calc R
H8B H 0.4531 0.8321 0.3618 0.1542 Uiso 0.908(6) 4 calc R
H8C H 0.7476 0.8312 0.6379 0.1542 Uiso 0.092(6) 4 calc R
H8D H 0.5679 0.8038 0.5984 0.1542 Uiso 0.092(6) 4 calc R
H9A H 0.5918 0.8328 0.7426 0.1326 Uiso 0.908(6) 4 calc R
H9B H 0.4817 0.8789 0.6406 0.1326 Uiso 0.908(6) 4 calc R
H9C H 0.6021 0.8826 0.7997 0.1326 Uiso 0.092(6) 4 calc R
H9D H 0.5852 0.9148 0.6148 0.1326 Uiso 0.092(6) 4 calc R
H10A H 0.3577 0.7776 0.6720 0.2086 Uiso 0.908(6) 4 calc R
H10B H 0.2501 0.8265 0.5888 0.2086 Uiso 0.908(6) 4 calc R
H10C H 0.3280 0.9145 0.6783 0.2086 Uiso 0.092(6) 4 calc R
H10D H 0.3398 0.8552 0.7418 0.2086 Uiso 0.092(6) 4 calc R
H11A H 0.2809 0.8641 0.8773 0.1997 Uiso 0.908(6) 4 calc R
H11B H 0.3877 0.8148 0.9604 0.1997 Uiso 0.908(6) 4 calc R
H11C H 0.1940 0.8082 0.8752 0.1997 Uiso 0.908(6) 4 calc R
H11D H 0.1721 0.8809 0.4395 0.1997 Uiso 0.092(6) 4 calc R
H11E H 0.2642 0.8257 0.4645 0.1997 Uiso 0.092(6) 4 calc R
H11F H 0.3489 0.8730 0.3745 0.1997 Uiso 0.092(6) 4 calc R
H12A H 0.7062 0.7920 0.2185 0.2294 Uiso 0.908(6) 4 calc R
H12B H 0.8276 0.8390 0.1992 0.2294 Uiso 0.908(6) 4 calc R
H12C H 0.7978 0.8016 0.2567 0.2294 Uiso 0.092(6) 4 calc R
H12D H 0.8070 0.8622 0.2237 0.2294 Uiso 0.092(6) 4 calc R
H13A H 1.0040 0.7995 0.4229 0.4380 Uiso 0.908(6) 4 calc R
H13B H 0.9738 0.7782 0.2189 0.4380 Uiso 0.908(6) 4 calc R
H13C H 0.8855 0.7502 0.3690 0.4380 Uiso 0.908(6) 4 calc R
H13D H 1.0334 0.8341 0.3449 0.4380 Uiso 0.092(6) 4 calc R
H13E H 0.9553 0.8085 0.5071 0.4380 Uiso 0.092(6) 4 calc R
H13F H 0.9585 0.8703 0.4857 0.4380 Uiso 0.092(6) 4 calc R

loop_
_atom_site_aniso_label
_atom_site_aniso_U_11
_atom_site_aniso_U_22
_atom_site_aniso_U_33
_atom_site_aniso_U_12
_atom_site_aniso_U_13
_atom_site_aniso_U_23
Br1 0.0345(3) 0.1062(6) 0.0482(4) 0.0111(3) 0.0168(2) -0.0031(3)
S1 0.0297(6) 0.0774(10) 0.0401(7) -0.0008(6) 0.0129(5) 0.0052(6)
O1 0.040(2) 0.078(3) 0.065(3) -0.0087(19) 0.0149(17) 0.011(2)
O2 0.041(2) 0.106(4) 0.0385(19) 0.006(2) 0.0107(15) 0.0088(19)
O3 0.044(2) 0.060(3) 0.052(3) 0.0005(17) 0.0077(17) 0.0056(17)
C1 0.030(3) 0.081(4) 0.039(3) 0.001(3) 0.013(2) -0.008(3)
C2 0.032(3) 0.069(4) 0.044(3) 0.005(3) 0.013(2) -0.005(3)
C3 0.030(3) 0.059(4) 0.041(3) -0.000(2) 0.0096(19) -0.004(3)
C4 0.030(3) 0.060(3) 0.035(3) -0.004(2) 0.0089(18) -0.002(2)
C5 0.035(3) 0.054(3) 0.037(3) -0.003(3) 0.0066(19) -0.003(2)
C6 0.067(5) 0.071(5) 0.064(5) 0.002(4) -0.013(4) 0.011(4)
C6' 0.067(5) 0.071(5) 0.064(5) 0.002(4) -0.013(4) 0.011(4)
C7 0.132(10) 0.097(8) 0.081(7) 0.011(7) -0.015(6) 0.029(6)
C7' 0.132(10) 0.097(8) 0.081(7) 0.011(7) -0.015(6) 0.029(6)
C8 0.176(12) 0.095(8) 0.101(9) -0.025(8) -0.016(8) 0.031(7)
C8' 0.176(12) 0.095(8) 0.101(9) -0.025(8) -0.016(8) 0.031(7)
C9 0.122(9) 0.090(8) 0.111(9) -0.010(7) -0.007(7) 0.008(6)
C9' 0.122(9) 0.090(8) 0.111(9) -0.010(7) -0.007(7) 0.008(6)
C10 0.234(18) 0.138(12) 0.129(12) -0.027(12) -0.027(12) 0.004(10)
C10' 0.234(18) 0.138(12) 0.129(12) -0.027(12) -0.027(12) 0.004(10)
C11 0.221(16) 0.147(12) 0.116(11) -0.005(11) -0.015(11) -0.013(9)
C11' 0.221(16) 0.147(12) 0.116(11) -0.005(11) -0.015(11) -0.013(9)
C12 0.31(2) 0.103(11) 0.138(11) 0.109(12) -0.022(12) -0.012(8)
C12' 0.31(2) 0.103(11) 0.138(11) 0.109(12) -0.022(12) -0.012(8)
C13 0.20(2) 0.51(5) 0.34(4) 0.19(3) -0.088(19) -0.13(3)
C13' 0.20(2) 0.51(5) 0.34(4) 0.19(3) -0.088(19) -0.13(3)

loop_
_atom_type_symbol
_atom_type_description
_atom_type_scat_dispersion_real
_atom_type_scat_dispersion_imag
_atom_type_scat_source
Br Br -0.2901 2.4595
;
International Tables for Crystallography
(1992, Vol. C, Tables 4.2.6.8 and 6.1.1.4)
;
S S 0.1246 0.1234
;
International Tables for Crystallography
(1992, Vol. C, Tables 4.2.6.8 and 6.1.1.4)
;
O O 0.0106 0.0060
;
International Tables for Crystallography
(1992, Vol. C, Tables 4.2.6.8 and 6.1.1.4)
;
C C 0.0033 0.0016
;
International Tables for Crystallography
(1992, Vol. C, Tables 4.2.6.8 and 6.1.1.4)
;
H H 0.0000 0.0000
;
International Tables for Crystallography
(1992, Vol. C, Table 6.1.1.4)
;

loop_
_geom_angle_atom_site_label_1
_geom_angle_atom_site_label_2
_geom_angle_atom_site_label_3
_geom_angle
_geom_angle_publ_flag
_geom_angle_site_symmetry_3
O1 S1 O2 118.5(3) yes .
O1 S1 C1 110.2(3) yes .
O1 S1 C4 111.5(3) yes .
O2 S1 C1 110.2(3) yes .
O2 S1 C4 111.5(2) yes .
C1 S1 C4 91.8(3) yes .
C5 O3 C6 115.5(4) yes .
C5 O3 C6' 123(4) yes .
Br1 C1 S1 117.5(3) yes .
Br1 C1 C2 130.4(5) yes .
S1 C1 C2 112.1(4) yes .
C1 C2 C3 113.2(5) yes .
C2 C3 C4 114.3(5) yes .
C2 C3 C5 126.4(5) yes .
C4 C3 C5 119.3(5) yes .
S1 C4 C3 108.5(4) yes .
S1 C4 C5 126.9(4) yes 3_675
C3 C4 C5 124.6(5) yes 3_675
O3 C5 C3 121.0(5) yes .
O3 C5 C4 122.7(5) yes 3_675
C3 C5 C4 116.2(5) yes 3_675
O3 C6 C7 107.7(6) yes .
O3 C6' C7' 110(6) yes .
C6 C7 C8 112.0(9) yes .
C6 C7 C12 111.7(9) yes .
C8 C7 C12 114.7(10) yes .
C6' C7' C8' 109(6) yes .
C6' C7' C12' 111(7) yes .
C8' C7' C12' 113(7) yes .
C7 C8 C9 114.8(9) yes .
C7' C8' C9' 114(6) yes .
C8 C9 C10 113.2(10) yes .
C8' C9' C10' 114(8) yes .
C9 C10 C11 116.8(12) yes .
C9' C10' C11' 115(8) yes .
C7 C12 C13 128.5(16) yes .
C7' C12' C13' 128(12) yes .
C1 C2 H2 123.372 no .
C3 C2 H2 123.381 no .
O3 C6 H6A 110.169 no .
O3 C6 H6B 110.163 no .
C7 C6 H6A 110.160 no .
C7 C6 H6B 110.170 no .
H6A C6 H6B 108.466 no .
O3 C6' H6C 109.728 no .
O3 C6' H6D 109.721 no .
C7' C6' H6C 109.723 no .
C7' C6' H6D 109.729 no .
H6C C6' H6D 108.206 no .
C6 C7 H7A 105.924 no .
C8 C7 H7A 105.916 no .
C12 C7 H7A 105.916 no .
C6' C7' H7B 107.796 no .
C8' C7' H7B 107.790 no .
C12' C7' H7B 107.797 no .
C7 C8 H8A 108.565 no .
C7 C8 H8B 108.558 no .
C9 C8 H8A 108.567 no .
C9 C8 H8B 108.555 no .
H8A C8 H8B 107.554 no .
C7' C8' H8C 108.690 no .
C7' C8' H8D 108.691 no .
C9' C8' H8C 108.685 no .
C9' C8' H8D 108.689 no .
H8C C8' H8D 107.611 no .
C8 C9 H9A 108.932 no .
C8 C9 H9B 108.938 no .
C10 C9 H9A 108.939 no .
C10 C9 H9B 108.939 no .
H9A C9 H9B 107.751 no .
C8' C9' H9C 108.828 no .
C8' C9' H9D 108.838 no .
C10' C9' H9C 108.833 no .
C10' C9' H9D 108.834 no .
H9C C9' H9D 107.702 no .
C9 C10 H10A 108.082 no .
C9 C10 H10B 108.087 no .
C11 C10 H10A 108.088 no .
C11 C10 H10B 108.086 no .
H10A C10 H10B 107.284 no .
C9' C10' H10C 108.604 no .
C9' C10' H10D 108.607 no .
C11' C10' H10C 108.609 no .
C11' C10' H10D 108.600 no .
H10C C10' H10D 107.565 no .
C10 C11 H11A 109.475 no .
C10 C11 H11B 109.468 no .
C10 C11 H11C 109.468 no .
H11A C11 H11B 109.478 no .
H11A C11 H11C 109.470 no .
H11B C11 H11C 109.469 no .
C10' C11' H11D 109.460 no .
C10' C11' H11E 109.476 no .
C10' C11' H11F 109.466 no .
H11D C11' H11E 109.480 no .
H11D C11' H11F 109.464 no .
H11E C11' H11F 109.481 no .
C7 C12 H12A 105.174 no .
C7 C12 H12B 105.163 no .
C13 C12 H12A 105.164 no .
C13 C12 H12B 105.173 no .
H12A C12 H12B 105.930 no .
C7' C12' H12C 105.184 no .
C7' C12' H12D 105.184 no .
C13' C12' H12C 105.185 no .
C13' C12' H12D 105.192 no .
H12C C12' H12D 105.920 no .
C12 C13 H13A 109.460 no .
C12 C13 H13B 109.464 no .
C12 C13 H13C 109.472 no .
H13A C13 H13B 109.466 no .
H13A C13 H13C 109.478 no .
H13B C13 H13C 109.487 no .
C12' C13' H13D 109.471 no .
C12' C13' H13E 109.474 no .
C12' C13' H13F 109.464 no .
H13D C13' H13E 109.481 no .
H13D C13' H13F 109.468 no .
H13E C13' H13F 109.469 no .
C6' H6C H11F 136.485 no .
C11' H11F H6C 153.436 no .

loop_
_geom_bond_atom_site_label_1
_geom_bond_atom_site_label_2
_geom_bond_distance
_geom_bond_publ_flag
_geom_bond_site_symmetry_2
Br1 C1 1.857(5) yes .
S1 O1 1.428(4) yes .
S1 O2 1.434(4) yes .
S1 C1 1.788(6) yes .
S1 C4 1.786(5) yes .
O3 C5 1.363(6) yes .
O3 C6 1.469(8) yes .
O3 C6' 1.04(7) yes .
C1 C2 1.327(8) yes .
C2 C3 1.466(7) yes .
C3 C4 1.402(7) yes .
C3 C5 1.405(7) yes .
C4 C5 1.375(7) yes 3_675
C6 C7 1.528(13) yes .
C6' C7' 1.53(9) yes .
C7 C8 1.504(18) yes .
C7 C12 1.54(2) yes .
C7' C8' 1.52(10) yes .
C7' C12' 1.54(14) yes .
C8 C9 1.535(17) yes .
C8' C9' 1.53(12) yes .
C9 C10 1.46(2) yes .
C9' C10' 1.46(12) yes .
C10 C11 1.48(3) yes .
C10' C11' 1.49(13) yes .
C12 C13 1.27(3) yes .
C12' C13' 1.26(15) yes .
C2 H2 0.940 no .
C6 H6A 0.980 no .
C6 H6B 0.980 no .
C6' H6C 0.980 no .
C6' H6D 0.980 no .
C7 H7A 0.990 no .
C7' H7B 0.990 no .
C8 H8A 0.980 no .
C8 H8B 0.980 no .
C8' H8C 0.980 no .
C8' H8D 0.980 no .
C9 H9A 0.980 no .
C9 H9B 0.980 no .
C9' H9C 0.980 no .
C9' H9D 0.980 no .
C10 H10A 0.980 no .
C10 H10B 0.980 no .
C10' H10C 0.980 no .
C10' H10D 0.980 no .
C11 H11A 0.970 no .
C11 H11B 0.970 no .
C11 H11C 0.970 no .
C11' H11D 0.970 no .
C11' H11E 0.970 no .
C11' H11F 0.970 no .
C12 H12A 0.980 no .
C12 H12B 0.980 no .
C12' H12C 0.980 no .
C12' H12D 0.980 no .
C13 H13A 0.970 no .
C13 H13B 0.970 no .
C13 H13C 0.970 no .
C13' H13D 0.970 no .
C13' H13E 0.970 no .
C13' H13F 0.970 no .
H6C H11F 1.003 no .

loop_
_geom_contact_atom_site_label_1
_geom_contact_atom_site_label_2
_geom_contact_distance
_geom_contact_publ_flag
_geom_contact_site_symmetry_2
Br1 O1 3.541(4) no .
Br1 O2 3.556(4) no .
S1 O3 3.196(4) no 3_675
S1 C6' 3.03(7) no 3_675
S1 C11' 3.09(12) no 3_675
O1 O3 3.452(5) no 3_675
O1 C2 3.510(7) no .
O1 C3 3.525(7) no .
O1 C5 3.411(6) no 3_675
O1 C6' 3.32(7) no 3_675
O1 C11' 2.66(11) no 3_675
O2 O3 3.496(6) no 3_675
O2 C2 3.528(7) no .
O2 C3 3.543(6) no .
O2 C5 3.425(7) no 3_675
O2 C6 3.543(9) no 3_675
O2 C6' 2.95(7) no 3_675
O2 C9' 3.19(8) no 3_675
O2 C10' 2.74(12) no 3_675
O2 C11' 2.76(13) no 3_675
O3 C2 2.979(7) no .
O3 C8 2.951(12) no .
O3 C8' 3.39(8) no .
O3 C11' 3.52(11) no .
O3 C12 2.963(16) no .
O3 C12' 2.65(11) no .
C2 C6 3.568(9) no .
C3 C3 2.792(7) no 3_675
C3 C6 3.256(9) no .
C3 C6' 3.31(7) no .
C4 C4 2.696(7) no 3_675
C4 C6 3.283(8) no 3_675
C4 C6' 2.78(7) no 3_675
C5 C5 2.870(7) no 3_675
C5 C7' 3.46(7) no .
C6 C9 3.228(15) no .
C6' C9' 2.66(10) no .
C6' C10' 3.12(12) no .
C6' C11' 2.73(13) no .
C6' C13' 3.48(17) no .
C7' C10' 3.28(12) no .
C7' C11' 3.01(13) no .
C8 C13 3.48(3) no .
C8' C11' 2.87(13) no .
C8' C13' 2.96(16) no .
Br1 O2 3.102(4) no 3_774
Br1 C10' 3.27(10) no 1_654
O1 C1 3.543(6) no 3_775
O1 C2 3.227(6) no 3_775
O1 C13' 3.4(3) no 3_775
O2 Br1 3.102(4) no 3_774
O2 O2 3.208(5) no 3_674
O2 C6 3.513(8) no 1_554
O3 C11 3.478(14) no 1_554
C1 O1 3.543(6) no 3_775
C1 C9' 3.35(8) no 1_554
C2 O1 3.227(6) no 3_775
C2 C9' 2.88(7) no 1_554
C3 C9' 3.14(8) no 1_554
C6 O2 3.513(8) no 1_556
C9' C1 3.35(8) no 1_556
C9' C2 2.88(7) no 1_556
C9' C3 3.14(8) no 1_556
C10' Br1 3.27(10) no 1_456
C11 O3 3.478(14) no 1_556
C11' C13' 2.73(15) no 1_455
C13' O1 3.4(3) no 3_775
C13' C11' 2.73(15) no 1_655
Br1 H2 3.1106 no .
S1 H2 3.5066 no .
S1 H6A 3.3715 no 3_675
S1 H6C 2.3599 no 3_675
S1 H6D 3.1042 no 3_675
S1 H10C 3.3535 no 3_675
S1 H11D 2.7351 no 3_675
S1 H11F 2.6802 no 3_675
O1 H6C 2.4479 no 3_675
O1 H8B 3.5218 no 3_675
O1 H11D 2.1279 no 3_675
O1 H11E 3.2896 no 3_675
O1 H11F 2.3640 no 3_675
O2 H6A 2.7896 no 3_675
O2 H6C 2.3556 no 3_675
O2 H6D 2.6829 no 3_675
O2 H9B 2.9139 no 3_675
O2 H9D 2.6685 no 3_675
O2 H10C 2.1989 no 3_675
O2 H11D 2.5760 no 3_675
O2 H11F 2.5734 no 3_675
O3 H2 2.8021 no .
O3 H7A 3.2524 no .
O3 H7B 2.4642 no .
O3 H8B 2.5233 no .
O3 H9D 3.2266 no .
O3 H11F 2.5616 no .
O3 H12A 3.0512 no .
O3 H12B 2.6520 no .
O3 H12C 3.1904 no .
O3 H12D 2.1829 no .
C2 H6B 3.1175 no .
C2 H12B 3.3311 no .
C2 H12D 3.0188 no .
C3 H6B 3.0655 no .
C3 H6D 3.3831 no .
C3 H12D 3.4580 no .
C4 H2 3.2874 no .
C4 H6A 3.1528 no 3_675
C4 H6C 2.6475 no 3_675
C4 H6D 2.8152 no 3_675
C4 H11F 3.4390 no 3_675
C5 H2 2.8385 no .
C5 H6A 2.6587 no .
C5 H6B 2.6128 no .
C5 H6C 2.4428 no .
C5 H6D 2.2925 no .
C5 H11F 3.3943 no .
C5 H12D 3.1730 no .
C6 H2 3.2260 no .
C6 H8A 3.3286 no .
C6 H8B 2.5929 no .
C6 H9A 3.5772 no .
C6 H9B 2.9417 no .
C6 H12A 3.0284 no .
C6 H12B 2.4091 no .
C6' H8C 3.1252 no .
C6' H8D 3.1489 no .
C6' H9C 3.5761 no .
C6' H9D 2.2583 no .
C6' H10C 3.5102 no .
C6' H11D 3.3388 no .
C6' H11E 3.2526 no .
C6' H12C 3.1914 no .
C6' H12D 2.4256 no .
C6' H13F 3.3759 no .
C7 H9A 2.7395 no .
C7 H9B 2.7660 no .
C7 H13A 2.6622 no .
C7 H13B 3.2928 no .
C7 H13C 2.8975 no .
C7' H9C 3.3493 no .
C7' H9D 2.6229 no .
C7' H11E 3.1151 no .
C7' H11F 2.3552 no .
C7' H13D 3.3126 no .
C7' H13E 2.7934 no .
C7' H13F 2.7457 no .
C8 H6A 2.6877 no .
C8 H6B 3.3542 no .
C8 H10A 2.6181 no .
C8 H10B 2.6994 no .
C8 H12A 2.5024 no .
C8 H12B 3.2355 no .
C8 H13C 3.4534 no .
C8' H6C 2.7465 no .
C8' H6D 2.6133 no .
C8' H10C 3.3196 no .
C8' H10D 2.8391 no .
C8' H11E 2.9210 no .
C8' H11F 2.6633 no .
C8' H12C 3.0498 no .
C8' H12D 3.2541 no .
C8' H13E 2.8327 no .
C8' H13F 2.9627 no .
C9 H6A 2.9126 no .
C9 H7A 2.5750 no .
C9 H11A 2.7178 no .
C9 H11B 2.7230 no .
C9 H11C 3.3121 no .
C9' H6C 2.6233 no .
C9' H6D 2.4040 no .
C9' H7B 3.1551 no .
C9' H11D 3.2380 no .
C9' H11E 2.9228 no .
C9' H11F 2.5084 no .
C10 H8A 2.6725 no .
C10 H8B 2.6992 no .
C10' H6C 2.5928 no .
C10' H6D 3.1140 no .
C10' H7B 3.5229 no .
C10' H8C 3.2880 no .
C10' H8D 2.5733 no .
C11 H9A 2.6662 no .
C11 H9B 2.7413 no .
C11' H6D 3.1494 no .
C11' H7B 2.8937 no .
C11' H8D 2.7911 no .
C11' H9C 3.2894 no .
C11' H9D 2.8229 no .
C12 H2 3.4334 no .
C12 H6A 3.3807 no .
C12 H6B 2.7039 no .
C12 H8A 2.5863 no .
C12 H8B 2.9251 no .
C12' H2 3.2296 no .
C12' H6C 3.3680 no .
C12' H6D 2.8409 no .
C12' H8C 2.4756 no .
C12' H8D 3.1249 no .
C13 H7A 2.6122 no .
C13 H8A 3.2439 no .
C13' H6D 3.4792 no .
C13' H7B 3.1819 no .
C13' H8C 2.4505 no .
H2 H6B 2.7659 no .
H2 H12B 2.4793 no .
H2 H12C 3.5178 no .
H2 H12D 2.2605 no .
H2 H13D 3.5466 no .
H6A H7A 2.3336 no .
H6A H8B 2.7799 no .
H6A H9A 3.2760 no .
H6A H9B 2.3628 no .
H6A H12B 3.3654 no .
H6B H7A 2.3322 no .
H6B H8B 3.5232 no .
H6B H12A 3.3896 no .
H6B H12B 2.3184 no .
H6B H13A 3.4970 no .
H6C H7B 2.2990 no .
H6C H8C 3.5708 no .
H6C H8D 3.1985 no .
H6C H9C 3.5946 no .
H6C H9D 2.3626 no .
H6C H10C 2.9253 no .
H6C H10D 3.4692 no .
H6C H11D 2.4012 no .
H6C H11E 2.5654 no .
H6C H12D 3.3454 no .
H6D H7B 2.8520 no .
H6D H8C 3.0721 no .
H6D H8D 3.4472 no .
H6D H9C 3.1941 no .
H6D H9D 1.6947 no .
H6D H10C 3.3274 no .
H6D H11F 2.4166 no .
H6D H12D 2.6990 no .
H6D H13F 3.1047 no .
H7A H8A 2.4323 no .
H7A H8B 2.7918 no .
H7A H9A 2.3943 no .
H7A H9B 2.7961 no .
H7A H12A 2.7294 no .
H7A H12B 2.5753 no .
H7A H13A 2.3993 no .
H7A H13B 3.4779 no .
H7A H13C 2.9482 no .
H7B H8C 2.6939 no .
H7B H8D 2.1349 no .
H7B H9D 3.3787 no .
H7B H11E 2.7465 no .
H7B H11F 2.2995 no .
H7B H12C 2.1086 no .
H7B H12D 2.5489 no .
H7B H13E 3.3270 no .
H7B H13F 3.5939 no .
H8A H9A 2.3831 no .
H8A H9B 2.8510 no .
H8A H10A 2.4168 no .
H8A H10B 2.9755 no .
H8A H12A 2.3309 no .
H8A H12B 3.4351 no .
H8A H13C 2.9607 no .
H8B H9A 2.8512 no .
H8B H9B 2.3612 no .
H8B H10A 2.8929 no .
H8B H10B 2.5318 no .
H8B H12A 2.6467 no .
H8B H12B 3.4200 no .
H8C H9C 2.2306 no .
H8C H9D 2.4878 no .
H8C H10D 3.5337 no .
H8C H12C 3.0117 no .
H8C H12D 3.2770 no .
H8C H13D 3.4091 no .
H8C H13E 2.1411 no .
H8C H13F 2.4003 no .
H8D H9C 2.4861 no .
H8D H9D 2.8323 no .
H8D H10C 3.5183 no .
H8D H10D 2.6136 no .
H8D H11E 2.5306 no .
H8D H11F 2.8201 no .
H8D H12C 3.3699 no .
H8D H13E 3.2884 no .
H9A H10A 2.3318 no .
H9A H10B 2.7886 no .
H9A H11A 2.9452 no .
H9A H11B 2.5232 no .
H9A H11C 3.5457 no .
H9B H10A 2.7879 no .
H9B H10B 2.2665 no .
H9B H11A 2.5975 no .
H9B H11B 3.0708 no .
H9B H11C 3.5944 no .
H9C H10C 2.3733 no .
H9C H10D 2.1877 no .
H9C H11F 3.4549 no .
H9D H10C 2.1896 no .
H9D H10D 2.7713 no .
H9D H11D 3.4572 no .
H9D H11E 3.4712 no .
H9D H11F 2.5986 no .
H9D H13F 3.4793 no .
H10A H11A 2.8018 no .
H10A H11B 2.3106 no .
H10A H11C 2.2916 no .
H10B H11A 2.3150 no .
H10B H11B 2.8016 no .
H10B H11C 2.2871 no .
H10C H11D 2.1635 no .
H10C H11E 2.7597 no .
H10C H11F 2.5159 no .
H10D H11D 2.4963 no .
H10D H11E 2.1740 no .
H10D H11F 2.7692 no .
H12A H13A 2.6090 no .
H12A H13B 2.1726 no .
H12A H13C 1.9750 no .
H12B H13A 2.2293 no .
H12B H13B 1.9335 no .
H12B H13C 2.5922 no .
H12C H13D 2.0645 no .
H12C H13E 2.0673 no .
H12C H13F 2.6197 no .
H12D H13D 2.0159 no .
H12D H13E 2.6163 no .
H12D H13F 2.1189 no .
Br1 H6B 3.2754 no 1_554
Br1 H6B 3.4713 no 3_775
Br1 H7A 3.5607 no 1_554
Br1 H10C 2.4784 no 1_654
Br1 H10D 3.4178 no 1_654
Br1 H11A 3.1014 no 1_654
Br1 H11D 2.9979 no 1_654
Br1 H13F 2.7310 no 1_554
S1 H6A 3.5019 no 1_554
S1 H9D 3.3010 no 1_554
O1 H2 2.7920 no 3_775
O1 H6B 3.1815 no 3_775
O1 H11A 3.1754 no 3_676
O1 H12B 3.3650 no 3_775
O1 H12D 3.1837 no 3_775
O1 H13D 2.7969 no 3_775
O1 H13F 3.1490 no 3_775
O2 H6A 2.7848 no 1_554
O2 H6B 3.4051 no 1_554
O2 H6D 2.9446 no 1_554
O2 H9D 3.0695 no 1_554
O3 H9C 2.9098 no 1_554
O3 H11A 3.0684 no 1_554
O3 H11B 2.9859 no 1_554
C1 H6A 3.1796 no 1_554
C1 H6D 3.5669 no 1_554
C1 H9C 3.0362 no 1_554
C1 H9D 2.7849 no 1_554
C2 H6A 3.5906 no 1_554
C2 H8C 3.5361 no 1_554
C2 H9A 3.3874 no 1_554
C2 H9B 3.3701 no 1_554
C2 H9C 2.2319 no 1_554
C2 H9D 2.6705 no 1_554
C3 H9B 3.4328 no 1_554
C3 H9C 2.5359 no 1_554
C3 H9D 2.9415 no 1_554
C3 H10C 3.3094 no 1_554
C4 H9C 3.4869 no 1_554
C4 H9D 3.2633 no 1_554
C4 H10C 3.5636 no 1_554
C4 H11A 3.5606 no 3_676
C5 H9C 2.9117 no 1_554
C5 H10C 3.3771 no 1_554
C5 H11A 3.2498 no 1_554
C8 H10A 3.5131 no 4_564
C9' H2 2.9665 no 1_556
C10 H8A 3.5421 no 4_565
C10 H13A 3.0939 no 1_455
C10' H13D 3.4184 no 1_455
C10' H13F 3.3244 no 1_455
C11 H8A 3.5223 no 4_565
C11 H10A 3.4769 no 4_565
C11' H13D 2.1689 no 1_455
C11' H13E 3.0211 no 1_455
C11' H13F 2.6187 no 1_455
C12' H11D 3.1667 no 1_655
C13 H10B 3.1852 no 1_655
C13 H11C 3.1756 no 4_664
C13 H13B 3.2668 no 4_565
C13 H13C 3.4614 no 4_564
C13' H11D 2.1120 no 1_655
C13' H11E 2.5359 no 1_655
C13' H11F 3.4284 no 1_655
H2 O1 2.7920 no 3_775
H2 C9' 2.9665 no 1_554
H2 H7A 3.5793 no 1_554
H2 H8C 3.1885 no 1_554
H2 H9A 3.0631 no 1_554
H2 H9B 3.4854 no 1_554
H2 H9C 2.1623 no 1_554
H2 H9D 3.0186 no 1_554
H6A S1 3.5019 no 1_556
H6A O2 2.7848 no 1_556
H6A C1 3.1796 no 1_556
H6A C2 3.5906 no 1_556
H6B Br1 3.2754 no 1_556
H6B Br1 3.4713 no 3_775
H6B O1 3.1815 no 3_775
H6B O2 3.4051 no 1_556
H6C H13D 3.5769 no 1_455
H6D O2 2.9446 no 1_556
H6D C1 3.5669 no 1_556
H7A Br1 3.5607 no 1_556
H7A H2 3.5793 no 1_556
H7A H13C 3.5120 no 4_565
H7B H8D 3.4225 no 4_564
H8A C10 3.5421 no 4_564
H8A C11 3.5223 no 4_564
H8A H9A 3.4399 no 4_564
H8A H10A 2.9256 no 4_564
H8A H11B 2.8776 no 4_564
H8A H12A 2.8419 no 4_565
H8B H10A 3.1636 no 4_564
H8B H11B 2.9617 no 1_554
H8C C2 3.5361 no 1_556
H8C H2 3.1885 no 1_556
H8C H12C 3.5013 no 4_565
H8D H7B 3.4225 no 4_565
H8D H12C 3.3556 no 4_565
H9A C2 3.3874 no 1_556
H9A H2 3.0631 no 1_556
H9A H8A 3.4399 no 4_565
H9A H12A 3.3205 no 4_565
H9A H12B 3.5877 no 1_556
H9A H13C 3.1845 no 4_565
H9B C2 3.3701 no 1_556
H9B C3 3.4328 no 1_556
H9B H2 3.4854 no 1_556
H9C O3 2.9098 no 1_556
H9C C1 3.0362 no 1_556
H9C C2 2.2319 no 1_556
H9C C3 2.5359 no 1_556
H9C C4 3.4869 no 1_556
H9C C5 2.9117 no 1_556
H9C H2 2.1623 no 1_556
H9C H12D 3.3292 no 1_556
H9D S1 3.3010 no 1_556
H9D O2 3.0695 no 1_556
H9D C1 2.7849 no 1_556
H9D C2 2.6705 no 1_556
H9D C3 2.9415 no 1_556
H9D C4 3.2633 no 1_556
H9D H2 3.0186 no 1_556
H10A C8 3.5131 no 4_565
H10A C11 3.4769 no 4_564
H10A H8A 2.9256 no 4_565
H10A H8B 3.1636 no 4_565
H10A H11B 2.8602 no 4_564
H10A H11C 3.2178 no 4_564
H10A H12A 3.2779 no 4_565
H10A H13A 3.1608 no 1_455
H10A H13B 3.4592 no 4_465
H10B C13 3.1852 no 1_455
H10B H13A 2.2490 no 1_455
H10B H13B 3.4459 no 1_455
H10C Br1 2.4784 no 1_456
H10C C3 3.3094 no 1_556
H10C C4 3.5636 no 1_556
H10C C5 3.3771 no 1_556
H10C H13F 3.2640 no 1_455
H10D Br1 3.4178 no 1_456
H10D H13D 3.5394 no 1_455
H10D H13E 3.4834 no 1_455
H10D H13F 3.3371 no 1_455
H11A Br1 3.1014 no 1_456
H11A O1 3.1754 no 3_676
H11A O3 3.0684 no 1_556
H11A C4 3.5606 no 3_676
H11A C5 3.2498 no 1_556
H11B O3 2.9859 no 1_556
H11B H8A 2.8776 no 4_565
H11B H8B 2.9617 no 1_556
H11B H10A 2.8602 no 4_565
H11B H12A 2.9774 no 1_556
H11C C13 3.1756 no 4_465
H11C H10A 3.2178 no 4_565
H11C H13A 3.4444 no 1_455
H11C H13A 3.1849 no 4_465
H11C H13B 3.4160 no 1_456
H11C H13B 2.9341 no 4_465
H11C H13C 2.8787 no 4_465
H11D Br1 2.9979 no 1_456
H11D C12' 3.1667 no 1_455
H11D C13' 2.1120 no 1_455
H11D H12D 3.1262 no 1_455
H11D H13D 1.6984 no 1_455
H11D H13E 2.6380 no 1_455
H11D H13F 1.8208 no 1_455
H11E C13' 2.5359 no 1_455
H11E H13D 1.9241 no 1_455
H11E H13E 2.5851 no 1_455
H11E H13F 2.7296 no 1_455
H11F C13' 3.4284 no 1_455
H11F H13D 2.6908 no 1_455
H11F H13F 3.3671 no 1_455
H12A H8A 2.8418 no 4_564
H12A H9A 3.3205 no 4_564
H12A H10A 3.2779 no 4_564
H12A H11B 2.9774 no 1_554
H12A H13C 3.3402 no 4_564
H12B O1 3.3650 no 3_775
H12B H9A 3.5877 no 1_554
H12B H13C 3.4261 no 4_564
H12C H8C 3.5013 no 4_564
H12C H8D 3.3556 no 4_564
H12D O1 3.1837 no 3_775
H12D H9C 3.3292 no 1_554
H12D H11D 3.1262 no 1_655
H13A C10 3.0939 no 1_655
H13A H10A 3.1608 no 1_655
H13A H10B 2.2490 no 1_655
H13A H11C 3.4444 no 1_655
H13A H11C 3.1849 no 4_664
H13A H13B 2.9922 no 4_565
H13B C13 3.2668 no 4_564
H13B H10A 3.4592 no 4_664
H13B H10B 3.4459 no 1_655
H13B H11C 3.4160 no 1_654
H13B H11C 2.9341 no 4_664
H13B H13A 2.9922 no 4_564
H13B H13C 2.6677 no 4_564
H13C C13 3.4614 no 4_565
H13C H7A 3.5120 no 4_564
H13C H9A 3.1845 no 4_564
H13C H11C 2.8787 no 4_664
H13C H12A 3.3402 no 4_565
H13C H12B 3.4261 no 4_565
H13C H13B 2.6677 no 4_565
H13D O1 2.7969 no 3_775
H13D C10' 3.4184 no 1_655
H13D C11' 2.1689 no 1_655
H13D H6C 3.5769 no 1_655
H13D H10D 3.5394 no 1_655
H13D H11D 1.6984 no 1_655
H13D H11E 1.9241 no 1_655
H13D H11F 2.6908 no 1_655
H13E C11' 3.0211 no 1_655
H13E H10D 3.4834 no 1_655
H13E H11D 2.6380 no 1_655
H13E H11E 2.5851 no 1_655
H13F Br1 2.7310 no 1_556
H13F O1 3.1490 no 3_775
H13F C10' 3.3244 no 1_655
H13F C11' 2.6187 no 1_655
H13F H10C 3.2640 no 1_655
H13F H10D 3.3371 no 1_655
H13F H11D 1.8208 no 1_655
H13F H11E 2.7296 no 1_655
H13F H11F 3.3671 no 1_655

loop_
_geom_torsion_atom_site_label_1
_geom_torsion_atom_site_label_2
_geom_torsion_atom_site_label_3
_geom_torsion_atom_site_label_4
_geom_torsion
_geom_torsion_publ_flag
_geom_torsion_site_symmetry_3
_geom_torsion_site_symmetry_4
O1 S1 C1 Br1 -65.7(4) no . .
O1 S1 C1 C2 112.7(4) no . .
O1 S1 C4 C3 -111.8(3) no . .
O1 S1 C4 C5 66.7(4) no . 3_675
O2 S1 C1 Br1 67.0(4) no . .
O2 S1 C1 C2 -114.6(4) no . .
O2 S1 C4 C3 113.4(3) no . .
O2 S1 C4 C5 -68.2(5) no . 3_675
C1 S1 C4 C3 0.8(3) no . .
C1 S1 C4 C5 179.3(4) no . 3_675
C4 S1 C1 Br1 -179.3(3) no . .
C4 S1 C1 C2 -0.9(4) no . .
C5 O3 C6 C7 -176.5(4) no . .
C6 O3 C5 C3 90.1(6) no . .
C6 O3 C5 C4 -93.5(6) no . 3_675
C5 O3 C6' C7' -168.6(17) no . .
C6' O3 C5 C3 143(5) no . .
C6' O3 C5 C4 -40(5) no . 3_675
C6 O3 C6' C7' -74(5) no . .
C6' O3 C6 C7 71(5) no . .
Br1 C1 C2 C3 178.9(3) no . .
S1 C1 C2 C3 0.8(5) no . .
C1 C2 C3 C4 -0.1(6) no . .
C1 C2 C3 C5 -178.9(4) no . .
C2 C3 C4 S1 -0.6(5) no . .
C2 C3 C4 C5 -179.1(4) no . 3_675
C2 C3 C5 O3 -4.5(7) no . .
C2 C3 C5 C4 178.9(4) no . 3_675
C4 C3 C5 O3 176.9(4) no . .
C4 C3 C5 C4 0.2(6) no . 3_675
C5 C3 C4 S1 178.3(4) no . .
C5 C3 C4 C5 -0.2(7) no . 3_675
S1 C4 C5 O3 -1.4(7) no 3_675 3_675
S1 C4 C5 C3 -178.0(3) no 3_675 3_675
C3 C4 C5 O3 176.8(4) no 3_675 3_675
C3 C4 C5 C3 0.2(7) no 3_675 3_675
O3 C6 C7 C8 -65.1(8) no . .
O3 C6 C7 C12 65.0(9) no . .
O3 C6' C7' C8' 171(5) no . .
O3 C6' C7' C12' 46(7) no . .
C6 C7 C8 C9 -76.4(10) no . .
C6 C7 C12 C13 130.8(13) no . .
C8 C7 C12 C13 -100.5(17) no . .
C12 C7 C8 C9 155.0(9) no . .
C6' C7' C8' C9' 2(9) no . .
C6' C7' C12' C13' 106(12) no . .
C8' C7' C12' C13' -17(15) no . .
C12' C7' C8' C9' 126(8) no . .
C7 C8 C9 C10 -178.1(8) no . .
C7' C8' C9' C10' 83(8) no . .
C8 C9 C10 C11 174.4(9) no . .
C8' C9' C10' C11' -42(11) no . .
